data_1520448
loop_
_publ_author_name
'Siva Reddy, Alla'
'Kumara Swamy, K. C.'

_publ_section_title
;
 Use of Elemental Sulfur or Selenium in a Novel One-Pot Copper-Catalyzed
 Tandem Cyclization of Functionalized Ynamides Leading to Benzosultams.
;
_journal_issue 12
_journal_name_full 'Organic letters'
_journal_page_first 2996
_journal_page_last 2999
_journal_paper_doi 10.1021/acs.orglett.5b01287
_journal_volume 17
_journal_year 2015
_chemical_formula_sum 'C16 H15 N O3 S2'
_chemical_formula_weight 333.41
_chemical_name_systematic
; 
 ? 
;
_space_group_IT_number 2
_symmetry_cell_setting triclinic
_symmetry_space_group_name_Hall '-P 1'
_symmetry_space_group_name_H-M 'P -1'
_atom_sites_solution_hydrogens geom
_atom_sites_solution_primary direct
_atom_sites_solution_secondary difmap
_audit_creation_method SHELXL-97
_cell_angle_alpha 90.974(8)
_cell_angle_beta 91.846(7)
_cell_angle_gamma 107.681(8)
_cell_formula_units_Z 4
_cell_length_a 9.7686(8)
_cell_length_b 10.4236(10)
_cell_length_c 16.0412(15)
_cell_measurement_reflns_used 2523
_cell_measurement_temperature 293(2)
_cell_measurement_theta_max 28.5130
_cell_measurement_theta_min 3.2940
_cell_volume 1554.8(3)
_computing_cell_refinement 'CrysAlisPro, Oxford Diffraction Ltd.'
_computing_data_collection 'CrysAlisPro, Oxford Diffraction Ltd.'
_computing_data_reduction 'CrysAlisPro, Oxford Diffraction Ltd.'
_computing_structure_refinement 'SHELXL-97 (Sheldrick, 1997)'
_computing_structure_solution 'SHELXS-97 (Sheldrick, 1990)'
_diffrn_ambient_temperature 293(2)
_diffrn_measured_fraction_theta_full 'ACTA 50'
_diffrn_measured_fraction_theta_max 0.998
_diffrn_measurement_device_type 'Xcalibur, Eos, Gemini'
_diffrn_measurement_method '\w scans'
_diffrn_radiation_monochromator graphite
_diffrn_radiation_source 'fine-focus sealed tube'
_diffrn_radiation_type MoK\a
_diffrn_radiation_wavelength 0.71073
_diffrn_reflns_av_R_equivalents 0.0331
_diffrn_reflns_av_sigmaI/netI 0.0598
_diffrn_reflns_limit_h_max 11
_diffrn_reflns_limit_h_min -11
_diffrn_reflns_limit_k_max 12
_diffrn_reflns_limit_k_min -12
_diffrn_reflns_limit_l_max 18
_diffrn_reflns_limit_l_min -19
_diffrn_reflns_number 10518
_diffrn_reflns_theta_full 'ACTA 50'
_diffrn_reflns_theta_max 25.00
_diffrn_reflns_theta_min 2.82
_diffrn_standards_decay_% none
_diffrn_standards_interval_count 'not applicable'
_diffrn_standards_interval_time 'not applicable'
_diffrn_standards_number 'not applicable'
_exptl_absorpt_coefficient_mu 0.354
_exptl_absorpt_correction_T_max 1.00000
_exptl_absorpt_correction_T_min 0.85562
_exptl_absorpt_correction_type multi-scan
_exptl_absorpt_process_details 'CrysAlisPro, Oxford Diffraction Ltd.'
_exptl_crystal_colour colorless
_exptl_crystal_density_diffrn 1.424
_exptl_crystal_density_method 'not measured'
_exptl_crystal_description blocks
_exptl_crystal_F_000 696
_exptl_crystal_size_max 0.24
_exptl_crystal_size_mid 0.16
_exptl_crystal_size_min 0.14
_refine_diff_density_max 0.298
_refine_diff_density_min -0.358
_refine_diff_density_rms 0.051
_refine_ls_extinction_method none
_refine_ls_goodness_of_fit_ref 1.031
_refine_ls_hydrogen_treatment mixed
_refine_ls_matrix_type full
_refine_ls_number_parameters 401
_refine_ls_number_reflns 5478
_refine_ls_number_restraints 0
_refine_ls_restrained_S_all 1.031
_refine_ls_R_factor_all 0.0745
_refine_ls_R_factor_gt 0.0465
_refine_ls_shift/su_max 0.000
_refine_ls_shift/su_mean 0.000
_refine_ls_structure_factor_coef Fsqd
_refine_ls_weighting_details 'calc w=1/[\s^2^(Fo^2^)+(0.0389P)^2^+0.1215P] where P=(Fo^2^+2Fc^2^)/3'
_refine_ls_weighting_scheme calc
_refine_ls_wR_factor_gt 0.0916
_refine_ls_wR_factor_ref 0.1040
_reflns_number_gt 3880
_reflns_number_total 5478
_reflns_threshold_expression >2sigma(I)
_cod_data_source_file ol5b01287_si_002.cif
_cod_data_source_block Compound-2i
_cod_depositor_comments 'Adding full bibliography for 1520446--1520450.cif.'
_cod_original_cell_volume 1554.8(2)
_cod_database_code 1520448

loop_
_symmetry_equiv_pos_as_xyz
'x, y, z'
'-x, -y, -z'

loop_
_atom_site_label
_atom_site_type_symbol
_atom_site_fract_x
_atom_site_fract_y
_atom_site_fract_z
_atom_site_U_iso_or_equiv
_atom_site_adp_type
_atom_site_occupancy
_atom_site_symmetry_multiplicity
_atom_site_calc_flag
_atom_site_refinement_flags
S1 S 0.67913(7) -0.00435(8) 0.16259(4) 0.03801(19) Uani 1 1 d .
S2 S 0.45730(7) 0.13635(8) 0.24822(5) 0.0447(2) Uani 1 1 d .
S3 S 0.80387(7) 0.51058(8) 0.78310(4) 0.0406(2) Uani 1 1 d .
S4 S 0.92593(9) 0.76059(8) 0.65250(4) 0.0545(2) Uani 1 1 d .
O1 O 0.7243(2) -0.0635(2) 0.09241(12) 0.0527(6) Uani 1 1 d .
O6 O 0.9301(2) 1.0712(2) 0.89891(12) 0.0508(5) Uani 1 1 d .
C6 C 0.5838(2) 0.2136(3) 0.17443(15) 0.0338(6) Uani 1 1 d .
C7 C 0.4560(3) -0.0337(3) 0.24725(16) 0.0341(6) Uani 1 1 d .
O3 O 0.6854(2) 0.5367(2) 0.07008(12) 0.0557(6) Uani 1 1 d .
C17 C 0.8461(2) 0.6793(3) 0.81456(15) 0.0318(6) Uani 1 1 d .
O2 O 0.74912(18) -0.0033(2) 0.24180(11) 0.0497(5) Uani 1 1 d .
O5 O 0.8390(2) 0.4365(2) 0.84955(12) 0.0587(6) Uani 1 1 d .
C23 C 0.8869(3) 0.5847(3) 0.63714(16) 0.0356(6) Uani 1 1 d .
C9 C 0.3532(3) -0.0955(3) 0.38836(16) 0.0375(7) Uani 1 1 d .
C20 C 0.9054(3) 0.9447(3) 0.86712(16) 0.0360(7) Uani 1 1 d .
C1 C 0.6809(2) 0.1581(3) 0.13831(15) 0.0324(6) Uani 1 1 d .
C21 C 0.9271(2) 0.9143(3) 0.78584(15) 0.0348(6) Uani 1 1 d .
H21 H 0.9631 0.9832 0.7489 0.042 Uiso 1 1 calc R
C22 C 0.8955(2) 0.7811(3) 0.75871(16) 0.0338(6) Uani 1 1 d .
O4 O 0.66200(19) 0.4673(2) 0.74655(13) 0.0562(6) Uani 1 1 d .
C24 C 0.8399(3) 0.5218(3) 0.56512(16) 0.0404(7) Uani 1 1 d .
H24 H 0.8253 0.4294 0.5628 0.048 Uiso 1 1 calc R
C2 C 0.7745(3) 0.2293(3) 0.07987(16) 0.0386(7) Uani 1 1 d .
H2 H 0.8375 0.1906 0.0548 0.046 Uiso 1 1 calc R
C18 C 0.8277(3) 0.7118(3) 0.89690(16) 0.0422(7) Uani 1 1 d .
H18 H 0.7961 0.6434 0.9347 0.051 Uiso 1 1 calc R
C5 C 0.5820(3) 0.3410(3) 0.15202(16) 0.0373(7) Uani 1 1 d .
H5 H 0.5164 0.3787 0.1751 0.045 Uiso 1 1 calc R
C4 C 0.6781(3) 0.4116(3) 0.09537(17) 0.0402(7) Uani 1 1 d .
C8 C 0.4093(3) -0.1179(3) 0.30814(16) 0.0384(7) Uani 1 1 d .
H8 H 0.4128 -0.2050 0.2982 0.046 Uiso 1 1 calc R
C3 C 0.7745(3) 0.3548(3) 0.05920(17) 0.0441(7) Uani 1 1 d .
H3 H 0.8387 0.4028 0.0210 0.053 Uiso 1 1 calc R
C25 C 0.8083(3) 0.5835(3) 0.48814(17) 0.0421(7) Uani 1 1 d .
C19 C 0.8553(3) 0.8424(3) 0.92306(17) 0.0439(7) Uani 1 1 d .
H19 H 0.8406 0.8629 0.9781 0.053 Uiso 1 1 calc R
C14 C 0.3781(3) -0.1666(3) 0.45586(18) 0.0496(8) Uani 1 1 d .
H14 H 0.4268 -0.2297 0.4484 0.059 Uiso 1 1 calc R
C10 C 0.2779(3) -0.0037(3) 0.40125(17) 0.0484(8) Uani 1 1 d .
H10 H 0.2578 0.0446 0.3568 0.058 Uiso 1 1 calc R
C30 C 0.6769(3) 0.5276(4) 0.44643(18) 0.0550(9) Uani 1 1 d .
H30 H 0.6127 0.4492 0.4656 0.066 Uiso 1 1 calc R
C11 C 0.2329(3) 0.0161(4) 0.4796(2) 0.0612(9) Uani 1 1 d .
H11 H 0.1826 0.0778 0.4875 0.073 Uiso 1 1 calc R
C12 C 0.2612(3) -0.0538(4) 0.5458(2) 0.0611(9) Uani 1 1 d .
H12 H 0.2320 -0.0386 0.5987 0.073 Uiso 1 1 calc R
C32 C 0.9869(4) 1.1810(3) 0.8460(2) 0.0635(9) Uani 1 1 d .
H32A H 1.0758 1.1758 0.8246 0.095 Uiso 1 1 calc R
H32B H 1.0039 1.2641 0.8772 0.095 Uiso 1 1 calc R
H32C H 0.9195 1.1773 0.8005 0.095 Uiso 1 1 calc R
C13 C 0.3330(3) -0.1464(4) 0.53359(19) 0.0587(9) Uani 1 1 d .
H13 H 0.3511 -0.1956 0.5781 0.070 Uiso 1 1 calc R
C26 C 0.9046(3) 0.6955(3) 0.45574(18) 0.0529(8) Uani 1 1 d .
H26 H 0.9949 0.7323 0.4817 0.063 Uiso 1 1 calc R
C16 C 0.5832(4) 0.5977(3) 0.1005(2) 0.0683(10) Uani 1 1 d .
H16A H 0.4877 0.5420 0.0848 0.102 Uiso 1 1 calc R
H16B H 0.5998 0.6849 0.0770 0.102 Uiso 1 1 calc R
H16C H 0.5935 0.6070 0.1602 0.102 Uiso 1 1 calc R
C28 C 0.7357(5) 0.7002(5) 0.3471(2) 0.0746(12) Uani 1 1 d .
H28 H 0.7104 0.7415 0.3007 0.089 Uiso 1 1 calc R
C27 C 0.8683(5) 0.7530(4) 0.3856(2) 0.0718(11) Uani 1 1 d .
H27 H 0.9341 0.8283 0.3641 0.086 Uiso 1 1 calc R
C29 C 0.6406(4) 0.5873(5) 0.3765(2) 0.0716(11) Uani 1 1 d .
H29 H 0.5512 0.5505 0.3495 0.086 Uiso 1 1 calc R
N2 N 0.9130(2) 0.5113(2) 0.70745(13) 0.0388(6) Uani 1 1 d .
N1 N 0.5090(2) -0.0823(2) 0.17450(13) 0.0367(5) Uani 1 1 d .
C31 C 1.0665(3) 0.5383(3) 0.73272(18) 0.0550(9) Uani 1 1 d .
H31A H 1.1184 0.5227 0.6858 0.083 Uiso 1 1 calc R
H31B H 1.0748 0.4795 0.7767 0.083 Uiso 1 1 calc R
H31C H 1.1057 0.6303 0.7521 0.083 Uiso 1 1 calc R
C15 C 0.4135(3) -0.1076(3) 0.09929(17) 0.0537(8) Uani 1 1 d .
H15A H 0.3278 -0.1799 0.1089 0.081 Uiso 1 1 calc R
H15B H 0.4620 -0.1317 0.0532 0.081 Uiso 1 1 calc R
H15C H 0.3885 -0.0277 0.0866 0.081 Uiso 1 1 calc R

loop_
_atom_site_aniso_label
_atom_site_aniso_U_11
_atom_site_aniso_U_22
_atom_site_aniso_U_33
_atom_site_aniso_U_23
_atom_site_aniso_U_13
_atom_site_aniso_U_12
S1 0.0385(4) 0.0420(5) 0.0373(4) 0.0021(3) 0.0095(3) 0.0171(3)
S2 0.0509(4) 0.0412(5) 0.0471(5) 0.0094(4) 0.0234(3) 0.0190(4)
S3 0.0477(4) 0.0358(5) 0.0373(4) 0.0038(3) 0.0033(3) 0.0111(3)
S4 0.0933(6) 0.0384(5) 0.0300(4) 0.0004(4) 0.0140(4) 0.0163(4)
O1 0.0616(12) 0.0477(14) 0.0545(13) -0.0027(11) 0.0277(10) 0.0227(11)
O6 0.0616(13) 0.0460(15) 0.0468(13) -0.0112(11) 0.0044(10) 0.0197(11)
C6 0.0333(14) 0.0387(18) 0.0285(14) 0.0019(13) 0.0023(11) 0.0095(13)
C7 0.0339(14) 0.0356(18) 0.0333(15) -0.0020(13) 0.0054(11) 0.0111(13)
O3 0.0683(14) 0.0413(14) 0.0584(14) 0.0173(11) 0.0173(11) 0.0159(11)
C17 0.0310(14) 0.0352(17) 0.0295(15) 0.0010(13) 0.0037(11) 0.0102(12)
O2 0.0407(11) 0.0665(16) 0.0465(12) 0.0126(11) -0.0012(9) 0.0227(10)
O5 0.0924(15) 0.0490(15) 0.0415(12) 0.0160(11) 0.0065(11) 0.0305(12)
C23 0.0396(15) 0.0371(18) 0.0323(16) -0.0005(13) 0.0019(12) 0.0150(13)
C9 0.0346(15) 0.0388(19) 0.0338(16) 0.0044(14) 0.0072(12) 0.0027(13)
C20 0.0327(14) 0.0419(19) 0.0359(16) -0.0085(14) -0.0006(12) 0.0155(13)
C1 0.0301(13) 0.0382(18) 0.0283(14) -0.0002(13) 0.0018(11) 0.0094(12)
C21 0.0363(14) 0.0354(18) 0.0326(16) 0.0025(13) 0.0032(11) 0.0105(13)
C22 0.0327(14) 0.0373(18) 0.0316(15) -0.0016(13) 0.0015(11) 0.0111(13)
O4 0.0387(11) 0.0550(15) 0.0652(14) -0.0020(11) -0.0005(10) 0.0003(10)
C24 0.0460(16) 0.0389(19) 0.0380(17) -0.0067(14) -0.0028(13) 0.0163(14)
C2 0.0340(15) 0.045(2) 0.0359(16) -0.0013(14) 0.0033(12) 0.0109(14)
C18 0.0444(16) 0.048(2) 0.0354(17) 0.0086(15) 0.0087(13) 0.0147(15)
C5 0.0380(15) 0.0423(19) 0.0343(16) 0.0035(14) 0.0066(12) 0.0159(14)
C4 0.0445(16) 0.0356(19) 0.0369(16) 0.0040(14) -0.0006(13) 0.0071(14)
C8 0.0392(15) 0.0337(18) 0.0412(17) 0.0039(14) 0.0070(12) 0.0089(13)
C3 0.0413(16) 0.047(2) 0.0390(17) 0.0062(15) 0.0140(13) 0.0045(15)
C25 0.0504(17) 0.048(2) 0.0316(16) -0.0063(14) 0.0013(13) 0.0214(16)
C19 0.0463(17) 0.057(2) 0.0303(16) -0.0053(15) 0.0067(13) 0.0179(16)
C14 0.0516(18) 0.043(2) 0.0485(19) 0.0104(16) 0.0066(14) 0.0057(15)
C10 0.0496(17) 0.063(2) 0.0359(17) 0.0088(16) 0.0113(13) 0.0205(16)
C30 0.0530(19) 0.068(3) 0.0452(19) 0.0001(17) -0.0029(15) 0.0212(17)
C11 0.066(2) 0.072(3) 0.050(2) 0.0007(19) 0.0178(16) 0.0260(19)
C12 0.065(2) 0.065(3) 0.040(2) -0.0054(18) 0.0151(16) -0.0012(19)
C32 0.082(2) 0.040(2) 0.070(2) -0.0081(19) 0.0018(18) 0.0220(19)
C13 0.066(2) 0.061(3) 0.0356(18) 0.0154(17) 0.0000(15) -0.0005(18)
C26 0.067(2) 0.053(2) 0.0353(18) -0.0042(16) 0.0055(15) 0.0132(18)
C16 0.092(3) 0.045(2) 0.077(2) 0.0125(19) 0.019(2) 0.032(2)
C28 0.123(3) 0.084(3) 0.039(2) 0.009(2) 0.003(2) 0.063(3)
C27 0.119(3) 0.061(3) 0.039(2) 0.0041(19) 0.017(2) 0.030(2)
C29 0.075(2) 0.104(4) 0.048(2) 0.001(2) -0.0093(18) 0.046(3)
N2 0.0438(13) 0.0432(16) 0.0331(13) -0.0035(11) -0.0026(10) 0.0197(12)
N1 0.0399(12) 0.0387(15) 0.0311(13) -0.0017(11) 0.0066(10) 0.0112(11)
C31 0.0485(18) 0.078(3) 0.0468(19) -0.0087(17) -0.0072(14) 0.0326(18)
C15 0.0486(17) 0.063(2) 0.0422(18) -0.0095(16) 0.0006(14) 0.0075(16)

loop_
_atom_type_symbol
_atom_type_description
_atom_type_scat_dispersion_real
_atom_type_scat_dispersion_imag
_atom_type_scat_source
C C 0.0033 0.0016 'International Tables Vol C Tables 4.2.6.8 and 6.1.1.4'
H H 0.0000 0.0000 'International Tables Vol C Tables 4.2.6.8 and 6.1.1.4'
N N 0.0061 0.0033 'International Tables Vol C Tables 4.2.6.8 and 6.1.1.4'
O O 0.0106 0.0060 'International Tables Vol C Tables 4.2.6.8 and 6.1.1.4'
S S 0.1246 0.1234 'International Tables Vol C Tables 4.2.6.8 and 6.1.1.4'

loop_
_geom_angle_atom_site_label_1
_geom_angle_atom_site_label_2
_geom_angle_atom_site_label_3
_geom_angle
O1 S1 O2 119.34(11)
O1 S1 N1 108.27(12)
O2 S1 N1 106.19(11)
O1 S1 C1 108.59(12)
O2 S1 C1 109.97(12)
N1 S1 C1 103.26(11)
C6 S2 C7 104.71(12)
O5 S3 O4 118.86(14)
O5 S3 N2 108.11(11)
O4 S3 N2 106.53(11)
O5 S3 C17 109.13(13)
O4 S3 C17 109.09(11)
N2 S3 C17 104.10(12)
C22 S4 C23 104.28(13)
C20 O6 C32 118.3(2)
C5 C6 C1 119.3(2)
C5 C6 S2 114.81(18)
C1 C6 S2 125.9(2)
C8 C7 N1 118.5(2)
C8 C7 S2 124.6(2)
N1 C7 S2 116.92(19)
C4 O3 C16 118.4(2)
C22 C17 C18 119.6(3)
C22 C17 S3 121.10(19)
C18 C17 S3 119.3(2)
C24 C23 N2 120.3(3)
C24 C23 S4 123.2(2)
N2 C23 S4 116.49(19)
C14 C9 C10 117.7(2)
C14 C9 C8 118.8(2)
C10 C9 C8 123.4(3)
O6 C20 C21 124.6(3)
O6 C20 C19 115.3(2)
C21 C20 C19 120.2(3)
C6 C1 C2 120.2(2)
C6 C1 S1 119.7(2)
C2 C1 S1 119.98(19)
C20 C21 C22 120.2(3)
C20 C21 H21 119.9
C22 C21 H21 119.9
C17 C22 C21 119.5(2)
C17 C22 S4 126.4(2)
C21 C22 S4 114.1(2)
C23 C24 C25 126.3(3)
C23 C24 H24 116.9
C25 C24 H24 116.9
C3 C2 C1 120.4(2)
C3 C2 H2 119.8
C1 C2 H2 119.8
C19 C18 C17 120.9(3)
C19 C18 H18 119.5
C17 C18 H18 119.5
C4 C5 C6 119.7(2)
C4 C5 H5 120.1
C6 C5 H5 120.1
O3 C4 C5 124.1(2)
O3 C4 C3 115.4(2)
C5 C4 C3 120.5(3)
C7 C8 C9 130.1(3)
C7 C8 H8 114.9
C9 C8 H8 114.9
C2 C3 C4 119.8(3)
C2 C3 H3 120.1
C4 C3 H3 120.1
C26 C25 C30 118.6(3)
C26 C25 C24 122.6(3)
C30 C25 C24 118.9(3)
C18 C19 C20 119.6(3)
C18 C19 H19 120.2
C20 C19 H19 120.2
C13 C14 C9 121.6(3)
C13 C14 H14 119.2
C9 C14 H14 119.2
C11 C10 C9 120.4(3)
C11 C10 H10 119.8
C9 C10 H10 119.8
C29 C30 C25 120.3(3)
C29 C30 H30 119.8
C25 C30 H30 119.8
C12 C11 C10 120.8(3)
C12 C11 H11 119.6
C10 C11 H11 119.6
C11 C12 C13 119.4(3)
C11 C12 H12 120.3
C13 C12 H12 120.3
O6 C32 H32A 109.5
O6 C32 H32B 109.5
H32A C32 H32B 109.5
O6 C32 H32C 109.5
H32A C32 H32C 109.5
H32B C32 H32C 109.5
C12 C13 C14 120.1(3)
C12 C13 H13 120.0
C14 C13 H13 120.0
C27 C26 C25 120.6(3)
C27 C26 H26 119.7
C25 C26 H26 119.7
O3 C16 H16A 109.5
O3 C16 H16B 109.5
H16A C16 H16B 109.5
O3 C16 H16C 109.5
H16A C16 H16C 109.5
H16B C16 H16C 109.5
C29 C28 C27 120.2(3)
C29 C28 H28 119.9
C27 C28 H28 119.9
C28 C27 C26 120.2(4)
C28 C27 H27 119.9
C26 C27 H27 119.9
C28 C29 C30 120.0(4)
C28 C29 H29 120.0
C30 C29 H29 120.0
C23 N2 C31 114.9(2)
C23 N2 S3 112.53(15)
C31 N2 S3 116.00(17)
C7 N1 C15 116.00(19)
C7 N1 S1 112.04(17)
C15 N1 S1 117.17(17)
N2 C31 H31A 109.5
N2 C31 H31B 109.5
H31A C31 H31B 109.5
N2 C31 H31C 109.5
H31A C31 H31C 109.5
H31B C31 H31C 109.5
N1 C15 H15A 109.5
N1 C15 H15B 109.5
H15A C15 H15B 109.5
N1 C15 H15C 109.5
H15A C15 H15C 109.5
H15B C15 H15C 109.5

loop_
_geom_bond_atom_site_label_1
_geom_bond_atom_site_label_2
_geom_bond_distance
S1 O1 1.4199(18)
S1 O2 1.4215(18)
S1 N1 1.632(2)
S1 C1 1.739(3)
S2 C6 1.760(3)
S2 C7 1.769(3)
S3 O5 1.4197(19)
S3 O4 1.4236(19)
S3 N2 1.640(2)
S3 C17 1.742(3)
S4 C22 1.759(3)
S4 C23 1.767(3)
O6 C20 1.353(3)
O6 C32 1.420(4)
C6 C5 1.387(4)
C6 C1 1.388(3)
C7 C8 1.322(4)
C7 N1 1.437(3)
O3 C4 1.354(3)
O3 C16 1.430(3)
C17 C22 1.382(3)
C17 C18 1.389(3)
C23 C24 1.316(3)
C23 N2 1.433(3)
C9 C14 1.378(4)
C9 C10 1.389(4)
C9 C8 1.457(3)
C20 C21 1.375(3)
C20 C19 1.388(4)
C1 C2 1.391(4)
C21 C22 1.386(3)
C21 H21 0.9300
C24 C25 1.469(4)
C24 H24 0.9300
C2 C3 1.354(4)
C2 H2 0.9300
C18 C19 1.360(4)
C18 H18 0.9300
C5 C4 1.381(4)
C5 H5 0.9300
C4 C3 1.392(3)
C8 H8 0.9300
C3 H3 0.9300
C25 C26 1.379(4)
C25 C30 1.383(4)
C19 H19 0.9300
C14 C13 1.370(4)
C14 H14 0.9300
C10 C11 1.378(4)
C10 H10 0.9300
C30 C29 1.379(4)
C30 H30 0.9300
C11 C12 1.365(4)
C11 H11 0.9300
C12 C13 1.369(4)
C12 H12 0.9300
C32 H32A 0.9600
C32 H32B 0.9600
C32 H32C 0.9600
C13 H13 0.9300
C26 C27 1.370(4)
C26 H26 0.9300
C16 H16A 0.9600
C16 H16B 0.9600
C16 H16C 0.9600
C28 C29 1.362(5)
C28 C27 1.365(5)
C28 H28 0.9300
C27 H27 0.9300
C29 H29 0.9300
N2 C31 1.480(3)
N1 C15 1.471(3)
C31 H31A 0.9600
C31 H31B 0.9600
C31 H31C 0.9600
C15 H15A 0.9600
C15 H15B 0.9600
C15 H15C 0.9600
